data_4315385
loop_
_publ_author_name
'Jes\'us R. Berenguer'
'Julio Fern\'andez'
'Bel\'en Gil'
'Elena Lalinde'
'Sergio S\'anchez'

_publ_section_title
;
 Rhomboidal Heterometallic Alkynyl Based Pt2Cd2 Clusters: Structural,
 Photophysical, and Theoretical Studies
;
_journal_name_full 'Inorganic Chemistry'
_journal_page_first 4232
_journal_page_last 4244
_journal_paper_doi 10.1021/ic100072a
_journal_volume 49
_journal_year 2010
_chemical_formula_sum 'C78 H72 Cd2 Cl4 O10 Pt2 S2'
_chemical_formula_weight 1990.26
_chemical_name_common jfc250b
_chemical_name_systematic
;
 ?
;
_space_group_IT_number 14
_symmetry_cell_setting monoclinic
_symmetry_space_group_name_Hall '-P 2yn'
_symmetry_space_group_name_H-M 'P 1 21/n 1'
_atom_sites_solution_hydrogens geom
_atom_sites_solution_primary direct
_atom_sites_solution_secondary difmap
_audit_conform_dict_location ftp://ftp.iucr.org/pub/cif_core.dic
_audit_conform_dict_name cif_core.dic
_audit_conform_dict_version 2.4
_audit_creation_date 2009-10-27T11:42:33-00:00
_audit_creation_method 'WinGX routine CIF_UPDATE'
_cell_angle_alpha 90
_cell_angle_beta 108.259(3)
_cell_angle_gamma 90
_cell_formula_units_Z 2
_cell_length_a 13.3388(4)
_cell_length_b 14.4103(8)
_cell_length_c 20.8566(12)
_cell_measurement_reflns_used 2270
_cell_measurement_temperature 173.0(10)
_cell_volume 3807.1(3)
_computing_cell_refinement 'HKL Scalepack (Otwinowski & Minor 1997)'
_computing_data_collection 'Collect (Bruker AXS BV, 1997-2004)'
_computing_data_reduction 'HKL Denzo and Scalepack (Otwinowski & Minor 1997)'
_computing_structure_refinement 'SHELXL-97 (Sheldrick, 1997)'
_computing_structure_solution 'SHELXS-97 (Sheldrick, 1990)'
_diffrn_ambient_temperature 173.0(10)
_diffrn_detector_area_resol_mean 9
_diffrn_measured_fraction_theta_full 0.997
_diffrn_measured_fraction_theta_max 0.997
_diffrn_measurement_device '95mm CCD camera on \k-goniostat'
_diffrn_measurement_device_type KappaCCD
_diffrn_measurement_method CCD
_diffrn_orient_matrix_type 'by Bruker AXS Collect from scalepack cell'
_diffrn_orient_matrix_UB_11 -0.0660427
_diffrn_orient_matrix_UB_12 0.0312738
_diffrn_orient_matrix_UB_13 0.0017027
_diffrn_orient_matrix_UB_21 0.0031198
_diffrn_orient_matrix_UB_22 0.0428007
_diffrn_orient_matrix_UB_23 -0.037068
_diffrn_orient_matrix_UB_31 -0.0431367
_diffrn_orient_matrix_UB_32 -0.0447849
_diffrn_orient_matrix_UB_33 -0.0342366
_diffrn_radiation_monochromator graphite
_diffrn_radiation_type MoK\a
_diffrn_radiation_wavelength 0.71073
_diffrn_reflns_av_R_equivalents 0.0793
_diffrn_reflns_av_unetI/netI 0.0852
_diffrn_reflns_limit_h_max 16
_diffrn_reflns_limit_h_min -16
_diffrn_reflns_limit_k_max 17
_diffrn_reflns_limit_k_min -11
_diffrn_reflns_limit_l_max 25
_diffrn_reflns_limit_l_min -25
_diffrn_reflns_number 25399
_diffrn_reflns_theta_full 25.68
_diffrn_reflns_theta_max 25.68
_diffrn_reflns_theta_min 3.25
_exptl_absorpt_coefficient_mu 4.465
_exptl_absorpt_correction_T_max 0.7869
_exptl_absorpt_correction_T_min 0.6678
_exptl_absorpt_correction_type multi-scan
_exptl_absorpt_process_details
;
        [c.f. r.h. blessing, acta cryst. (1995), a51, 33-38]
;
_exptl_crystal_colour yellow
_exptl_crystal_density_diffrn 1.736
_exptl_crystal_density_method 'not measured'
_exptl_crystal_description block
_exptl_crystal_F_000 1944
_exptl_crystal_size_max 0.1
_exptl_crystal_size_mid 0.05
_exptl_crystal_size_min 0.05
_refine_diff_density_max 1.681
_refine_diff_density_min -1.36
_refine_diff_density_rms 0.145
_refine_ls_extinction_method none
_refine_ls_goodness_of_fit_ref 1.011
_refine_ls_hydrogen_treatment constr
_refine_ls_matrix_type full
_refine_ls_number_parameters 442
_refine_ls_number_reflns 7202
_refine_ls_number_restraints 5
_refine_ls_restrained_S_all 1.017
_refine_ls_R_factor_all 0.1129
_refine_ls_R_factor_gt 0.0586
_refine_ls_shift/su_max 0.001
_refine_ls_shift/su_mean 0
_refine_ls_structure_factor_coef Fsqd
_refine_ls_weighting_details 'calc w=1/[\s^2^(Fo^2^)+(0.0606P)^2^+14.8568P] where P=(Fo^2^+2Fc^2^)/3'
_refine_ls_weighting_scheme calc
_refine_ls_wR_factor_gt 0.1232
_refine_ls_wR_factor_ref 0.1442
_reflns_number_gt 4462
_reflns_number_total 7202
_reflns_threshold_expression >2sigma(I)
_cod_data_source_file ic100072a_si_003_1.cif
_cod_data_source_block 1c
_cod_depositor_comments
;
The following automatic conversions were performed:

'_symmetry_cell_setting' value 'Monoclinic' changed to 'monoclinic'
according to the built-in table from CIF Core dictionary named
'cif_core.dic' version 2.4.1 from 2010-06-29.

Automatic conversion script
Id: cif_fix_values 1646 2011-03-28 12:23:43Z adriana 
;
_cod_original_sg_symbol_H-M 'P 21/n'
_cod_database_code 4315385

loop_
_symmetry_equiv_pos_as_xyz
'x, y, z'
'-x+1/2, y+1/2, -z+1/2'
'-x, -y, -z'
'x-1/2, -y-1/2, z-1/2'

loop_
_atom_site_label
_atom_site_type_symbol
_atom_site_fract_x
_atom_site_fract_y
_atom_site_fract_z
_atom_site_U_iso_or_equiv
_atom_site_adp_type
_atom_site_occupancy
_atom_site_symmetry_multiplicity
_atom_site_calc_flag
_atom_site_refinement_flags
_atom_site_disorder_assembly
_atom_site_disorder_group
C1 C 0.5805(7) 0.8350(7) 0.4708(6) 0.049(3) Uani 1 1 d . . .
C2 C 0.5873(7) 0.7895(7) 0.4238(6) 0.049(3) Uani 1 1 d . . .
C3 C 0.6067(8) 0.7323(8) 0.3713(6) 0.053(3) Uani 1 1 d . . .
C4 C 0.6352(8) 0.7752(8) 0.3202(6) 0.059(3) Uani 1 1 d . . .
H4 H 0.6366 0.8396 0.318 0.071 Uiso 1 1 calc R . .
C5 C 0.6619(10) 0.7219(10) 0.2717(6) 0.067(3) Uani 1 1 d . . .
C6 C 0.6534(12) 0.6256(10) 0.2733(8) 0.091(5) Uani 1 1 d . . .
H6 H 0.6679 0.589 0.2405 0.109 Uiso 1 1 calc R . .
C7 C 0.6230(15) 0.5856(10) 0.3242(10) 0.111(6) Uani 1 1 d . . .
H7 H 0.6165 0.5214 0.3244 0.133 Uiso 1 1 calc R . .
C8 C 0.6021(10) 0.6342(9) 0.3740(8) 0.080(4) Uani 1 1 d . . .
H8 H 0.5854 0.6042 0.4088 0.096 Uiso 1 1 calc R . .
C9 C 0.7131(14) 0.7239(13) 0.1714(8) 0.129(7) Uani 1 1 d . . .
H9A H 0.7669 0.678 0.1886 0.194 Uiso 1 1 calc R . .
H9B H 0.7352 0.7666 0.1432 0.194 Uiso 1 1 calc R . .
H9C H 0.6488 0.6941 0.1456 0.194 Uiso 1 1 calc R . .
C10 C 0.4192(8) 0.8346(7) 0.5301(5) 0.048(3) Uani 1 1 d . . .
C11 C 0.3410(8) 0.7887(7) 0.5174(5) 0.048(3) Uani 1 1 d . . .
C12 C 0.2518(9) 0.7227(10) 0.5054(5) 0.061(3) Uani 1 1 d . . .
C13 C 0.1501(9) 0.7586(10) 0.4867(5) 0.070(4) Uani 1 1 d . . .
H13 H 0.1377 0.8221 0.4832 0.084 Uiso 1 1 calc R . .
C14 C 0.0649(11) 0.6926(17) 0.4729(7) 0.096(6) Uani 1 1 d . . .
C15 C 0.0899(18) 0.6019(14) 0.4795(10) 0.114(7) Uani 1 1 d . . .
H15 H 0.0339 0.5604 0.4714 0.137 Uiso 1 1 calc R . .
C16 C 0.1846(17) 0.5657(14) 0.4962(11) 0.130(7) Uani 1 1 d . . .
H16 H 0.1959 0.502 0.4978 0.157 Uiso 1 1 calc R . .
C17 C 0.2686(13) 0.6303(11) 0.5117(7) 0.094(5) Uani 1 1 d . . .
H17 H 0.3377 0.6084 0.5267 0.113 Uiso 1 1 calc R . .
C18 C -0.1145(18) 0.679(2) 0.4140(13) 0.214(12) Uani 1 1 d . . .
H18A H -0.1005 0.6636 0.3728 0.321 Uiso 1 1 calc R . .
H18B H -0.1786 0.714 0.4039 0.321 Uiso 1 1 calc R . .
H18C H -0.1218 0.6226 0.437 0.321 Uiso 1 1 calc R . .
C19 C 0.5396(7) 0.9568(7) 0.6349(6) 0.044(3) Uani 1 1 d . . .
C20 C 0.5357(7) 0.9915(7) 0.6856(6) 0.045(3) Uani 1 1 d . . .
C21 C 0.5255(8) 1.0280(7) 0.7478(5) 0.046(3) Uani 1 1 d . . .
C22 C 0.5958(8) 1.0950(7) 0.7832(5) 0.047(3) Uani 1 1 d . . .
H22 H 0.651 1.1135 0.7677 0.056 Uiso 1 1 calc R . .
C23 C 0.5854(8) 1.1344(7) 0.8408(5) 0.048(3) Uani 1 1 d . . .
C24 C 0.5058(9) 1.1035(9) 0.8663(6) 0.064(3) Uani 1 1 d . . .
H24 H 0.499 1.1285 0.9059 0.076 Uiso 1 1 calc R . .
C25 C 0.4384(10) 1.0359(10) 0.8321(6) 0.075(4) Uani 1 1 d . . .
H25 H 0.3844 1.016 0.8482 0.09 Uiso 1 1 calc R . .
C26 C 0.4485(9) 0.9966(8) 0.7741(6) 0.067(3) Uani 1 1 d . . .
H26 H 0.4036 0.9488 0.7527 0.081 Uiso 1 1 calc R . .
C27 C 0.6504(12) 1.2456(10) 0.9306(7) 0.096(5) Uani 1 1 d . . .
H27A H 0.5804 1.2693 0.9233 0.143 Uiso 1 1 calc R . .
H27B H 0.7002 1.2957 0.9424 0.143 Uiso 1 1 calc R . .
H27C H 0.6667 1.2012 0.9667 0.143 Uiso 1 1 calc R . .
C28 C 0.7032(7) 0.9577(7) 0.5766(5) 0.043(2) Uani 1 1 d . . .
C29 C 0.7896(8) 0.9909(7) 0.5968(6) 0.052(3) Uani 1 1 d . . .
C30 C 0.8990(7) 1.0226(8) 0.6200(5) 0.049(3) Uani 1 1 d . . .
C31 C 0.9697(7) 0.9880(7) 0.5887(5) 0.048(3) Uani 1 1 d . . .
H31 H 0.9461 0.9462 0.5531 0.058 Uiso 1 1 calc R . .
C32 C 1.0740(7) 1.0152(7) 0.6098(5) 0.044(3) Uani 1 1 d . . .
C33 C 1.1098(8) 1.0795(8) 0.6607(6) 0.059(3) Uani 1 1 d . . .
H33 H 1.1795 1.0997 0.674 0.071 Uiso 1 1 calc R . .
C34 C 1.0383(9) 1.1137(9) 0.6920(6) 0.073(4) Uani 1 1 d . . .
H34 H 1.0615 1.1564 0.727 0.087 Uiso 1 1 calc R . .
C35 C 0.9345(8) 1.0854(9) 0.6719(6) 0.063(3) Uani 1 1 d . . .
H35 H 0.8884 1.1088 0.6934 0.075 Uiso 1 1 calc R . .
C36 C 1.2403(7) 1.0097(9) 0.5868(6) 0.066(4) Uani 1 1 d . . .
H36A H 1.2377 1.0757 0.58 0.099 Uiso 1 1 calc R . .
H36B H 1.2707 0.9807 0.5558 0.099 Uiso 1 1 calc R . .
H36C H 1.2826 0.9959 0.6323 0.099 Uiso 1 1 calc R . .
C37 C 0.1889(10) 0.6636(9) 0.3267(7) 0.084(4) Uani 1 1 d . . .
H37A H 0.1618 0.6867 0.3611 0.127 Uiso 1 1 calc R . .
H37B H 0.1869 0.597 0.3265 0.127 Uiso 1 1 calc R . .
H37C H 0.1464 0.6865 0.2835 0.127 Uiso 1 1 calc R . .
C38 C 0.3372(11) 0.6653(9) 0.2652(6) 0.081(4) Uani 1 1 d . . .
H38A H 0.2762 0.6826 0.2284 0.121 Uiso 1 1 calc R . .
H38B H 0.3459 0.5992 0.2654 0.121 Uiso 1 1 calc R . .
H38C H 0.3986 0.6948 0.2598 0.121 Uiso 1 1 calc R . .
Cd1 Cd 0.40363(5) 0.90457(5) 0.41732(4) 0.0432(2) Uani 1 1 d . . .
O1 O 0.6957(8) 0.7733(7) 0.2265(5) 0.092(3) Uani 1 1 d . . .
O2 O -0.0283(9) 0.7328(11) 0.4567(5) 0.135(5) Uani 1 1 d . . .
O3 O 0.6560(6) 1.2021(6) 0.8708(4) 0.065(2) Uani 1 1 d . . .
O4 O 1.1352(5) 0.9750(5) 0.5753(4) 0.059(2) Uani 1 1 d . . .
O5 O 0.3124(5) 0.8063(5) 0.3382(3) 0.0502(17) Uani 1 1 d . . .
Pt1 Pt 0.55899(3) 0.89922(3) 0.55086(2) 0.04371(15) Uani 1 1 d . . .
S1 S 0.3203(2) 0.7013(2) 0.34300(14) 0.0555(7) Uani 1 1 d . . .
C40 C 0.4693(11) 0.4436(10) 0.3872(8) 0.1615(19) Uani 0.75 1 d PD A 1
H40A H 0.4711 0.4982 0.3604 0.194 Uiso 0.75 1 calc PR A 1
H40B H 0.5384 0.4368 0.4206 0.194 Uiso 0.75 1 calc PR A 1
Cl1 Cl 0.3754(7) 0.4600(6) 0.4285(4) 0.1615(19) Uani 0.75 1 d PD A 1
Cl2 Cl 0.4435(7) 0.3473(6) 0.3352(4) 0.1615(19) Uani 0.75 1 d PD A 1
C40B C 0.4693(11) 0.4436(10) 0.3872(8) 0.1615(19) Uani 0.25 1 d PD B 2
H40C H 0.5053 0.4818 0.4259 0.194 Uiso 0.25 1 calc PR B 2
H40D H 0.5154 0.4292 0.3607 0.194 Uiso 0.25 1 calc PR B 2
Cl1B Cl 0.4052(17) 0.3445(12) 0.4078(11) 0.1615(19) Uani 0.25 1 d PD B 2
Cl2B Cl 0.3443(17) 0.4875(14) 0.3388(10) 0.1615(19) Uani 0.25 1 d PD B 2

loop_
_atom_site_aniso_label
_atom_site_aniso_U_11
_atom_site_aniso_U_22
_atom_site_aniso_U_33
_atom_site_aniso_U_23
_atom_site_aniso_U_13
_atom_site_aniso_U_12
C1 0.037(5) 0.043(7) 0.073(8) -0.011(6) 0.027(5) -0.003(5)
C2 0.040(6) 0.045(7) 0.065(8) 0.004(6) 0.021(5) 0.007(5)
C3 0.056(7) 0.048(7) 0.056(8) -0.003(6) 0.020(6) 0.005(5)
C4 0.053(6) 0.054(8) 0.063(8) -0.013(6) 0.007(6) 0.006(5)
C5 0.076(8) 0.068(10) 0.051(8) -0.005(7) 0.010(6) 0.023(7)
C6 0.114(12) 0.065(11) 0.090(12) -0.031(9) 0.027(9) 0.012(9)
C7 0.164(17) 0.053(10) 0.145(17) -0.019(10) 0.090(14) 0.000(9)
C8 0.089(9) 0.045(8) 0.123(13) -0.019(8) 0.058(9) -0.003(7)
C9 0.159(16) 0.165(19) 0.075(12) -0.015(11) 0.054(11) 0.029(14)
C10 0.044(6) 0.051(7) 0.053(7) -0.007(5) 0.022(5) -0.008(5)
C11 0.048(6) 0.051(7) 0.048(7) -0.019(5) 0.018(5) -0.013(5)
C12 0.064(8) 0.089(10) 0.038(7) -0.015(6) 0.026(6) -0.024(7)
C13 0.069(8) 0.105(11) 0.043(7) -0.020(7) 0.026(6) -0.034(8)
C14 0.045(8) 0.20(2) 0.054(8) -0.032(11) 0.025(6) -0.021(11)
C15 0.124(17) 0.103(15) 0.147(18) -0.035(13) 0.089(15) -0.040(13)
C16 0.130(16) 0.096(14) 0.18(2) -0.039(13) 0.065(16) -0.034(13)
C17 0.106(11) 0.065(10) 0.100(12) -0.002(9) 0.014(9) -0.046(9)
C18 0.14(2) 0.31(4) 0.19(3) -0.05(3) 0.051(19) -0.05(2)
C19 0.041(6) 0.030(6) 0.063(8) 0.002(5) 0.017(5) -0.005(4)
C20 0.039(6) 0.037(6) 0.051(8) 0.001(5) 0.005(5) -0.001(4)
C21 0.048(6) 0.041(6) 0.051(7) 0.013(5) 0.017(5) -0.001(5)
C22 0.046(6) 0.050(7) 0.049(6) 0.005(6) 0.022(5) 0.001(5)
C23 0.046(6) 0.044(6) 0.054(7) 0.005(5) 0.016(5) -0.001(5)
C24 0.063(7) 0.079(9) 0.058(8) 0.006(7) 0.032(6) -0.006(7)
C25 0.066(8) 0.109(11) 0.055(8) -0.002(8) 0.027(7) -0.034(8)
C26 0.064(8) 0.071(9) 0.065(9) 0.001(7) 0.018(6) -0.028(6)
C27 0.110(11) 0.106(12) 0.084(11) -0.043(9) 0.049(9) -0.021(9)
C28 0.032(5) 0.046(7) 0.057(7) -0.007(5) 0.022(5) -0.006(5)
C29 0.043(6) 0.055(7) 0.064(8) -0.004(6) 0.025(5) 0.001(5)
C30 0.036(5) 0.058(7) 0.055(7) 0.003(6) 0.018(5) -0.008(5)
C31 0.039(6) 0.054(7) 0.047(7) -0.002(5) 0.007(5) -0.007(5)
C32 0.034(5) 0.067(8) 0.031(6) -0.001(5) 0.012(4) -0.003(5)
C33 0.043(6) 0.083(9) 0.054(7) -0.014(6) 0.018(5) -0.018(6)
C34 0.066(8) 0.098(11) 0.061(8) -0.028(7) 0.028(6) -0.021(7)
C35 0.041(6) 0.093(10) 0.057(7) -0.030(7) 0.021(5) -0.021(6)
C36 0.035(6) 0.100(10) 0.066(8) -0.018(7) 0.019(5) -0.014(6)
C37 0.093(10) 0.080(10) 0.083(10) -0.020(8) 0.033(8) -0.048(8)
C38 0.108(10) 0.076(10) 0.068(9) -0.029(7) 0.041(8) -0.009(8)
Cd1 0.0383(4) 0.0373(4) 0.0554(5) -0.0088(4) 0.0167(3) -0.0090(3)
O1 0.126(8) 0.097(8) 0.057(6) -0.009(5) 0.036(6) 0.025(6)
O2 0.065(7) 0.248(16) 0.098(8) -0.046(9) 0.031(6) -0.059(8)
O3 0.075(5) 0.069(6) 0.058(5) -0.015(4) 0.030(4) -0.023(4)
O4 0.040(4) 0.082(6) 0.058(5) -0.017(4) 0.019(4) -0.011(4)
O5 0.052(4) 0.048(5) 0.050(4) -0.010(4) 0.015(3) -0.015(3)
Pt1 0.0363(2) 0.0364(2) 0.0608(3) -0.0075(2) 0.01859(18) -0.00763(18)
S1 0.0694(18) 0.0385(17) 0.0586(19) -0.0067(14) 0.0201(14) -0.0133(14)
C40 0.200(5) 0.164(5) 0.126(4) 0.000(3) 0.059(4) 0.005(4)
Cl1 0.200(5) 0.164(5) 0.126(4) 0.000(3) 0.059(4) 0.005(4)
Cl2 0.200(5) 0.164(5) 0.126(4) 0.000(3) 0.059(4) 0.005(4)
C40B 0.200(5) 0.164(5) 0.126(4) 0.000(3) 0.059(4) 0.005(4)
Cl1B 0.200(5) 0.164(5) 0.126(4) 0.000(3) 0.059(4) 0.005(4)
Cl2B 0.200(5) 0.164(5) 0.126(4) 0.000(3) 0.059(4) 0.005(4)

loop_
_atom_type_symbol
_atom_type_description
_atom_type_scat_dispersion_real
_atom_type_scat_dispersion_imag
_atom_type_scat_source
C C 0.0033 0.0016 'International Tables Vol C Tables 4.2.6.8 and 6.1.1.4'
H H 0 0 'International Tables Vol C Tables 4.2.6.8 and 6.1.1.4'
Cd Cd -0.8075 1.2024 'International Tables Vol C Tables 4.2.6.8 and 6.1.1.4'
O O 0.0106 0.006 'International Tables Vol C Tables 4.2.6.8 and 6.1.1.4'
Pt Pt -1.7033 8.3905 'International Tables Vol C Tables 4.2.6.8 and 6.1.1.4'
S S 0.1246 0.1234 'International Tables Vol C Tables 4.2.6.8 and 6.1.1.4'
Cl Cl 0.1484 0.1585 'International Tables Vol C Tables 4.2.6.8 and 6.1.1.4'

loop_
_geom_angle_atom_site_label_1
_geom_angle_atom_site_label_2
_geom_angle_atom_site_label_3
_geom_angle
_geom_angle_site_symmetry_1
_geom_angle_site_symmetry_3
_geom_angle_publ_flag
C2 C1 Pt1 173.6(9) . . ?
C2 C1 Cd1 99.0(8) . . ?
Pt1 C1 Cd1 79.9(3) . . ?
C1 C2 C3 174.0(11) . . ?
C4 C3 C8 120.0(11) . . ?
C4 C3 C2 118.8(10) . . ?
C8 C3 C2 121.1(11) . . ?
C3 C4 C5 120.3(12) . . ?
C3 C4 H4 119.9 . . ?
C5 C4 H4 119.9 . . ?
O1 C5 C6 126.5(12) . . ?
O1 C5 C4 114.2(12) . . ?
C6 C5 C4 119.2(13) . . ?
C7 C6 C5 118.7(13) . . ?
C7 C6 H6 120.7 . . ?
C5 C6 H6 120.7 . . ?
C8 C7 C6 123.9(15) . . ?
C8 C7 H7 118 . . ?
C6 C7 H7 118 . . ?
C7 C8 C3 117.7(14) . . ?
C7 C8 H8 121.1 . . ?
C3 C8 H8 121.1 . . ?
O1 C9 H9A 109.5 . . ?
O1 C9 H9B 109.5 . . ?
H9A C9 H9B 109.5 . . ?
O1 C9 H9C 109.5 . . ?
H9A C9 H9C 109.5 . . ?
H9B C9 H9C 109.5 . . ?
C11 C10 Pt1 173.9(9) . . ?
C11 C10 Cd1 101.8(8) . . ?
Pt1 C10 Cd1 79.3(3) . . ?
C10 C11 C12 173.4(12) . . ?
C17 C12 C13 120.8(12) . . ?
C17 C12 C11 121.1(12) . . ?
C13 C12 C11 118.1(12) . . ?
C12 C13 C14 116.8(14) . . ?
C12 C13 H13 121.6 . . ?
C14 C13 H13 121.6 . . ?
O2 C14 C15 129.7(18) . . ?
O2 C14 C13 112.6(19) . . ?
C15 C14 C13 117.7(15) . . ?
C16 C15 C14 127.0(18) . . ?
C16 C15 H15 116.5 . . ?
C14 C15 H15 116.5 . . ?
C15 C16 C17 115.4(19) . . ?
C15 C16 H16 122.3 . . ?
C17 C16 H16 122.3 . . ?
C12 C17 C16 122.1(17) . . ?
C12 C17 H17 119 . . ?
C16 C17 H17 119 . . ?
O2 C18 H18A 109.5 . . ?
O2 C18 H18B 109.5 . . ?
H18A C18 H18B 109.5 . . ?
O2 C18 H18C 109.5 . . ?
H18A C18 H18C 109.5 . . ?
H18B C18 H18C 109.5 . . ?
C20 C19 Pt1 175.4(9) . . ?
C20 C19 Cd1 98.9(8) . 3_676 ?
Pt1 C19 Cd1 79.2(3) . 3_676 ?
C19 C20 C21 175.6(11) . . ?
C26 C21 C22 118.7(10) . . ?
C26 C21 C20 121.8(10) . . ?
C22 C21 C20 119.5(9) . . ?
C23 C22 C21 121.0(9) . . ?
C23 C22 H22 119.5 . . ?
C21 C22 H22 119.5 . . ?
O3 C23 C22 116.9(9) . . ?
O3 C23 C24 123.4(10) . . ?
C22 C23 C24 119.8(10) . . ?
C25 C24 C23 118.8(11) . . ?
C25 C24 H24 120.6 . . ?
C23 C24 H24 120.6 . . ?
C24 C25 C26 121.5(11) . . ?
C24 C25 H25 119.3 . . ?
C26 C25 H25 119.3 . . ?
C25 C26 C21 120.1(11) . . ?
C25 C26 H26 119.9 . . ?
C21 C26 H26 119.9 . . ?
O3 C27 H27A 109.5 . . ?
O3 C27 H27B 109.5 . . ?
H27A C27 H27B 109.5 . . ?
O3 C27 H27C 109.5 . . ?
H27A C27 H27C 109.5 . . ?
H27B C27 H27C 109.5 . . ?
C29 C28 Pt1 175.1(9) . . ?
C29 C28 Cd1 99.7(8) . 3_676 ?
Pt1 C28 Cd1 80.3(3) . 3_676 ?
C28 C29 C30 174.3(11) . . ?
C35 C30 C31 119.1(9) . . ?
C35 C30 C29 122.0(9) . . ?
C31 C30 C29 119.0(10) . . ?
C32 C31 C30 120.7(10) . . ?
C32 C31 H31 119.6 . . ?
C30 C31 H31 119.6 . . ?
O4 C32 C33 124.7(8) . . ?
O4 C32 C31 114.7(9) . . ?
C33 C32 C31 120.6(9) . . ?
C32 C33 C34 118.3(10) . . ?
C32 C33 H33 120.9 . . ?
C34 C33 H33 120.9 . . ?
C35 C34 C33 121.4(11) . . ?
C35 C34 H34 119.3 . . ?
C33 C34 H34 119.3 . . ?
C34 C35 C30 120.0(10) . . ?
C34 C35 H35 120 . . ?
C30 C35 H35 120 . . ?
O4 C36 H36A 109.5 . . ?
O4 C36 H36B 109.5 . . ?
H36A C36 H36B 109.5 . . ?
O4 C36 H36C 109.5 . . ?
H36A C36 H36C 109.5 . . ?
H36B C36 H36C 109.5 . . ?
S1 C37 H37A 109.5 . . ?
S1 C37 H37B 109.5 . . ?
H37A C37 H37B 109.5 . . ?
S1 C37 H37C 109.5 . . ?
H37A C37 H37C 109.5 . . ?
H37B C37 H37C 109.5 . . ?
S1 C38 H38A 109.5 . . ?
S1 C38 H38B 109.5 . . ?
H38A C38 H38B 109.5 . . ?
S1 C38 H38C 109.5 . . ?
H38A C38 H38C 109.5 . . ?
H38B C38 H38C 109.5 . . ?
O5 Cd1 C28 111.0(3) . 3_676 ?
O5 Cd1 C1 107.3(3) . . ?
C28 Cd1 C1 141.6(3) 3_676 . ?
O5 Cd1 C19 110.8(3) . 3_676 ?
C28 Cd1 C19 68.9(3) 3_676 3_676 ?
C1 Cd1 C19 98.3(3) . 3_676 ?
O5 Cd1 C10 107.8(3) . . ?
C28 Cd1 C10 98.9(3) 3_676 . ?
C1 Cd1 C10 68.2(3) . . ?
C19 Cd1 C10 141.4(4) 3_676 . ?
O5 Cd1 Pt1 138.95(19) . . ?
C28 Cd1 Pt1 102.8(2) 3_676 . ?
C1 Cd1 Pt1 42.8(3) . . ?
C19 Cd1 Pt1 102.5(2) 3_676 . ?
C10 Cd1 Pt1 42.7(2) . . ?
O5 Cd1 Pt1 143.31(19) . 3_676 ?
C28 Cd1 Pt1 43.0(2) 3_676 3_676 ?
C1 Cd1 Pt1 102.7(2) . 3_676 ?
C19 Cd1 Pt1 43.1(3) 3_676 3_676 ?
C10 Cd1 Pt1 102.6(2) . 3_676 ?
Pt1 Cd1 Pt1 77.73(2) . 3_676 ?
C5 O1 C9 116.9(12) . . ?
C14 O2 C18 115.3(18) . . ?
C23 O3 C27 120.0(9) . . ?
C32 O4 C36 118.3(8) . . ?
S1 O5 Cd1 125.1(4) . . ?
C1 Pt1 C10 88.4(4) . . ?
C1 Pt1 C28 92.3(4) . . ?
C10 Pt1 C28 176.2(4) . . ?
C1 Pt1 C19 176.5(4) . . ?
C10 Pt1 C19 90.8(4) . . ?
C28 Pt1 C19 88.2(4) . . ?
C1 Pt1 Cd1 57.3(3) . . ?
C10 Pt1 Cd1 58.0(3) . . ?
C28 Pt1 Cd1 125.4(3) . . ?
C19 Pt1 Cd1 124.9(3) . . ?
C1 Pt1 Cd1 125.4(3) . 3_676 ?
C10 Pt1 Cd1 125.5(3) . 3_676 ?
C28 Pt1 Cd1 56.7(3) . 3_676 ?
C19 Pt1 Cd1 57.6(3) . 3_676 ?
Cd1 Pt1 Cd1 102.27(2) . 3_676 ?
O5 S1 C37 104.5(6) . . ?
O5 S1 C38 104.9(5) . . ?
C37 S1 C38 97.8(6) . . ?
Cl2 C40 Cl1 112.7(8) . . ?
Cl2 C40 H40A 109.1 . . ?
Cl1 C40 H40A 109.1 . . ?
Cl2 C40 H40B 109.1 . . ?
Cl1 C40 H40B 109.1 . . ?
H40A C40 H40B 107.8 . . ?

loop_
_geom_bond_atom_site_label_1
_geom_bond_atom_site_label_2
_geom_bond_distance
_geom_bond_site_symmetry_2
_geom_bond_publ_flag
C1 C2 1.207(13) . ?
C1 Pt1 2.007(11) . ?
C1 Cd1 2.483(10) . ?
C2 C3 1.456(15) . ?
C3 C4 1.385(15) . ?
C3 C8 1.417(15) . ?
C4 C5 1.400(15) . ?
C4 H4 0.93 . ?
C5 O1 1.381(15) . ?
C5 C6 1.394(18) . ?
C6 C7 1.38(2) . ?
C6 H6 0.93 . ?
C7 C8 1.351(18) . ?
C7 H7 0.93 . ?
C8 H8 0.93 . ?
C9 O1 1.430(16) . ?
C9 H9A 0.96 . ?
C9 H9B 0.96 . ?
C9 H9C 0.96 . ?
C10 C11 1.193(12) . ?
C10 Pt1 2.007(10) . ?
C10 Cd1 2.508(10) . ?
C11 C12 1.482(15) . ?
C12 C17 1.351(18) . ?
C12 C13 1.387(16) . ?
C13 C14 1.440(19) . ?
C13 H13 0.93 . ?
C14 O2 1.315(19) . ?
C14 C15 1.35(2) . ?
C15 C16 1.31(2) . ?
C15 H15 0.93 . ?
C16 C17 1.41(2) . ?
C16 H16 0.93 . ?
C17 H17 0.93 . ?
C18 O2 1.44(2) . ?
C18 H18A 0.96 . ?
C18 H18B 0.96 . ?
C18 H18C 0.96 . ?
C19 C20 1.187(13) . ?
C19 Pt1 2.027(11) . ?
C19 Cd1 2.503(10) 3_676 ?
C20 C21 1.446(15) . ?
C21 C26 1.382(14) . ?
C21 C22 1.386(14) . ?
C22 C23 1.375(14) . ?
C22 H22 0.93 . ?
C23 O3 1.364(12) . ?
C23 C24 1.403(14) . ?
C24 C25 1.365(16) . ?
C24 H24 0.93 . ?
C25 C26 1.380(16) . ?
C25 H25 0.93 . ?
C26 H26 0.93 . ?
C27 O3 1.420(13) . ?
C27 H27A 0.96 . ?
C27 H27B 0.96 . ?
C27 H27C 0.96 . ?
C28 C29 1.196(13) . ?
C28 Pt1 2.014(9) . ?
C28 Cd1 2.470(10) 3_676 ?
C29 C30 1.459(14) . ?
C30 C35 1.377(14) . ?
C30 C31 1.397(13) . ?
C31 C32 1.378(13) . ?
C31 H31 0.93 . ?
C32 O4 1.374(11) . ?
C32 C33 1.377(14) . ?
C33 C34 1.402(15) . ?
C33 H33 0.93 . ?
C34 C35 1.376(15) . ?
C34 H34 0.93 . ?
C35 H35 0.93 . ?
C36 O4 1.436(11) . ?
C36 H36A 0.96 . ?
C36 H36B 0.96 . ?
C36 H36C 0.96 . ?
C37 S1 1.764(11) . ?
C37 H37A 0.96 . ?
C37 H37B 0.96 . ?
C37 H37C 0.96 . ?
C38 S1 1.784(11) . ?
C38 H38A 0.96 . ?
C38 H38B 0.96 . ?
C38 H38C 0.96 . ?
Cd1 O5 2.224(6) . ?
Cd1 C28 2.470(10) 3_676 ?
Cd1 C19 2.503(10) 3_676 ?
Cd1 Pt1 2.9052(8) . ?
Cd1 Pt1 2.9114(8) 3_676 ?
O5 S1 1.518(8) . ?
Pt1 Cd1 2.9114(8) 3_676 ?
C40 Cl2 1.728(9) . ?
C40 Cl1 1.746(9) . ?
C40 H40A 0.97 . ?
C40 H40B 0.97 . ?
